data_7047978
loop_
_publ_author_name
'Szynkiewicz, Natalia'
'Ponikiewski, \/Lukasz'
'Grubba, Rafa\/l'

_publ_section_title
;
 Symmetrical and unsymmetrical diphosphanes with diversified alkyl, aryl,
 and amino substituents.
;
_journal_issue 47
_journal_name_full 'Dalton transactions (Cambridge, England : 2003)'
_journal_page_first 16885
_journal_page_last 16894
_journal_paper_doi 10.1039/c8dt03775b
_journal_volume 47
_journal_year 2018
_chemical_formula_moiety 'C20  H28  P2'
_chemical_formula_sum 'C20 H28 P2'
_chemical_formula_weight 330.36
_chemical_properties_physical Air-sensitive,Moisture-sensitive,Oxygen-sensitive
_space_group_IT_number 14
_space_group_name_Hall '-P 2ybc'
_space_group_name_H-M_alt 'P 1 21/c 1'
_symmetry_cell_setting monoclinic
_symmetry_Int_Tables_number 14
_symmetry_space_group_name_Hall '-P 2ybc'
_symmetry_space_group_name_H-M 'P 1 21/c 1'
_atom_sites_solution_hydrogens geom
_audit_conform_dict_location ftp://ftp.iucr.org/pub/cif_core.dic
_audit_conform_dict_name cif_core.dic
_audit_conform_dict_version 2.4.3
_audit_creation_date 2017-07-06T10:21:44-00:00
_audit_creation_method 'WinGX routine CIF_UPDATE'
_audit_update_record
;
2018-09-12 deposited with the CCDC.
2018-11-06 downloaded from the CCDC.
;
_cell_angle_alpha 90
_cell_angle_beta 98.474(6)
_cell_angle_gamma 90
_cell_formula_units_Z 4
_cell_length_a 17.4482(13)
_cell_length_b 6.2244(3)
_cell_length_c 17.8241(11)
_cell_measurement_reflns_used 11511
_cell_measurement_temperature 120(2)
_cell_measurement_theta_max 29.6
_cell_measurement_theta_min 3.47
_cell_measurement_wavelength 0.71073
_cell_volume 1914.6(2)
_computing_cell_refinement 'STOE X-AREA'
_computing_data_collection 'STOE X-AREA'
_computing_data_reduction 'STOE X-RED'
_computing_molecular_graphics 'Ortep for Windows (Farrugia, 2012)'
_computing_publication_material 'WinGX publication routines (Farrugia, 2012)'
_computing_structure_refinement 'SHELXL-2013 (Sheldrick, 2013)'
_diffrn_ambient_temperature 120(2)
_diffrn_detector 'image plate (34 cm diameter)'
_diffrn_detector_area_resol_mean 6.67
_diffrn_detector_type STOE
_diffrn_measured_fraction_theta_full 0.983
_diffrn_measured_fraction_theta_max 0.976
_diffrn_measurement_device '2-circle goniometer'
_diffrn_measurement_device_type 'STOE IPDS 2T'
_diffrn_measurement_method 'rotation method'
_diffrn_radiation_monochromator 'parabolic x-ray mirror'
_diffrn_radiation_type MoK\a
_diffrn_radiation_wavelength 0.71073
_diffrn_reflns_av_R_equivalents 0.072
_diffrn_reflns_av_unetI/netI 0.0686
_diffrn_reflns_Laue_measured_fraction_full 0.983
_diffrn_reflns_Laue_measured_fraction_max 0.976
_diffrn_reflns_limit_h_max 21
_diffrn_reflns_limit_h_min -23
_diffrn_reflns_limit_k_max 7
_diffrn_reflns_limit_k_min -8
_diffrn_reflns_limit_l_max 24
_diffrn_reflns_limit_l_min -24
_diffrn_reflns_number 11432
_diffrn_reflns_point_group_measured_fraction_full 0.983
_diffrn_reflns_point_group_measured_fraction_max 0.976
_diffrn_reflns_theta_full 25.242
_diffrn_reflns_theta_max 29.272
_diffrn_reflns_theta_min 3.471
_diffrn_source 'GeniX Mo, 0.05 x 0.05 mm2 microfocus'
_exptl_absorpt_coefficient_mu 0.223
_exptl_absorpt_correction_type none
_exptl_crystal_colour colourless
_exptl_crystal_density_diffrn 1.146
_exptl_crystal_density_method 'not measured'
_exptl_crystal_description block
_exptl_crystal_F_000 712
_exptl_crystal_size_max 0.25
_exptl_crystal_size_mid 0.23
_exptl_crystal_size_min 0.22
_refine_diff_density_max 0.622
_refine_diff_density_min -1.135
_refine_diff_density_rms 0.101
_refine_ls_extinction_method none
_refine_ls_goodness_of_fit_ref 1.095
_refine_ls_hydrogen_treatment constr
_refine_ls_matrix_type full
_refine_ls_number_constraints 0
_refine_ls_number_parameters 199
_refine_ls_number_reflns 5109
_refine_ls_number_restraints 0
_refine_ls_restrained_S_all 1.095
_refine_ls_R_factor_all 0.1179
_refine_ls_R_factor_gt 0.0812
_refine_ls_shift/su_max 0
_refine_ls_shift/su_mean 0
_refine_ls_structure_factor_coef Fsqd
_refine_ls_weighting_details
;
 w=1/[\s^2^(Fo^2^)+(0.1703P)^2^]
 where P=(Fo^2^+2Fc^2^)/3
;
_refine_ls_weighting_scheme calc
_refine_ls_wR_factor_gt 0.225
_refine_ls_wR_factor_ref 0.2643
_reflns_Friedel_coverage 0
_reflns_number_gt 3361
_reflns_number_total 5109
_reflns_threshold_expression 'I > 2\s(I)'
_cod_data_source_file c8dt03775b2.cif
_cod_data_source_block shelx_CCDC7
_cod_depositor_comments 'Adding full bibliography for 7047971--7047984.cif.'
_cod_original_sg_symbol_H-M 'P 21/c'
_cod_database_code 7047978
_shelx_estimated_absorpt_t_min 0.946
_shelx_estimated_absorpt_t_max 0.953

loop_
_symmetry_equiv_pos_as_xyz
'x, y, z'
'-x, y+1/2, -z+1/2'
'-x, -y, -z'
'x, -y-1/2, z-1/2'

loop_
_atom_site_label
_atom_site_type_symbol
_atom_site_fract_x
_atom_site_fract_y
_atom_site_fract_z
_atom_site_U_iso_or_equiv
_atom_site_adp_type
_atom_site_occupancy
_atom_site_site_symmetry_order
_atom_site_calc_flag
_atom_site_refinement_flags_posn
_atom_site_refinement_flags_adp
C1 C 0.30697(19) -0.0120(5) 0.10982(14) 0.0386(7) Uani 1 1 d . .
C2 C 0.2941(2) -0.2078(6) 0.07288(15) 0.0420(7) Uani 1 1 d . .
H2 H 0.2659 -0.3168 0.0942 0.05 Uiso 1 1 calc R U
C3 C 0.3223(2) -0.2460(6) 0.00466(15) 0.0480(8) Uani 1 1 d . .
H3 H 0.3126 -0.3798 -0.0206 0.058 Uiso 1 1 calc R U
C4 C 0.3642(2) -0.0890(6) -0.02587(14) 0.0471(8) Uani 1 1 d . .
H4 H 0.3838 -0.115 -0.072 0.057 Uiso 1 1 calc R U
C5 C 0.3776(2) 0.1066(6) 0.01082(15) 0.0458(8) Uani 1 1 d . .
H5 H 0.4068 0.2144 -0.01 0.055 Uiso 1 1 calc R U
C6 C 0.3486(2) 0.1452(6) 0.07789(15) 0.0433(7) Uani 1 1 d . .
H6 H 0.3572 0.2806 0.1023 0.052 Uiso 1 1 calc R U
C7 C 0.35814(18) 0.1201(5) 0.25972(13) 0.0373(6) Uani 1 1 d . .
C8 C 0.3951(2) -0.0263(6) 0.31281(15) 0.0437(7) Uani 1 1 d . .
H8 H 0.3737 -0.1656 0.3165 0.052 Uiso 1 1 calc R U
C9 C 0.4626(2) 0.0304(6) 0.36008(15) 0.0477(8) Uani 1 1 d . .
H9 H 0.4872 -0.0706 0.3957 0.057 Uiso 1 1 calc R U
C10 C 0.4940(2) 0.2312(7) 0.35568(15) 0.0486(8) Uani 1 1 d . .
H10 H 0.5402 0.269 0.3882 0.058 Uiso 1 1 calc R U
C11 C 0.4584(2) 0.3787(6) 0.30374(15) 0.0459(8) Uani 1 1 d . .
H11 H 0.4804 0.5175 0.3005 0.055 Uiso 1 1 calc R U
C12 C 0.39044(19) 0.3244(6) 0.25621(14) 0.0405(7) Uani 1 1 d . .
H12 H 0.3659 0.4271 0.2212 0.049 Uiso 1 1 calc R U
C13 C 0.11644(19) 0.2168(6) 0.10392(14) 0.0422(7) Uani 1 1 d . .
C14 C 0.0453(2) 0.3583(7) 0.10316(17) 0.0512(8) Uani 1 1 d . .
H14A H 0.0603 0.5096 0.1008 0.077 Uiso 1 1 calc R U
H14B H 0.0224 0.3333 0.1494 0.077 Uiso 1 1 calc R U
H14C H 0.0072 0.3233 0.0587 0.077 Uiso 1 1 calc R U
C15 C 0.0941(2) -0.0179(6) 0.10767(17) 0.0508(9) Uani 1 1 d . .
H15A H 0.1404 -0.1076 0.1085 0.076 Uiso 1 1 calc R U
H15B H 0.0564 -0.0543 0.0631 0.076 Uiso 1 1 calc R U
H15C H 0.0712 -0.0435 0.1538 0.076 Uiso 1 1 calc R U
C16 C 0.1467(2) 0.2552(7) 0.02734(15) 0.0534(9) Uani 1 1 d . .
H16A H 0.1612 0.4066 0.0235 0.08 Uiso 1 1 calc R U
H16B H 0.106 0.219 -0.0147 0.08 Uiso 1 1 calc R U
H16C H 0.1922 0.1644 0.0248 0.08 Uiso 1 1 calc R U
C17 C 0.15866(19) 0.3363(6) 0.27363(14) 0.0410(7) Uani 1 1 d . .
C18 C 0.2269(2) 0.3472(7) 0.33724(16) 0.0562(10) Uani 1 1 d . .
H18A H 0.2627 0.4601 0.326 0.084 Uiso 1 1 calc R U
H18B H 0.2539 0.2087 0.3415 0.084 Uiso 1 1 calc R U
H18C H 0.2082 0.38 0.3851 0.084 Uiso 1 1 calc R U
C19 C 0.1188(3) 0.5566(7) 0.27286(19) 0.0569(9) Uani 1 1 d . .
H19A H 0.1546 0.6685 0.2611 0.085 Uiso 1 1 calc R U
H19B H 0.1037 0.5847 0.3228 0.085 Uiso 1 1 calc R U
H19C H 0.0725 0.557 0.2343 0.085 Uiso 1 1 calc R U
C20 C 0.1036(2) 0.1632(7) 0.29175(18) 0.0547(9) Uani 1 1 d . .
H20A H 0.1291 0.0229 0.2919 0.082 Uiso 1 1 calc R U
H20B H 0.0572 0.1639 0.2533 0.082 Uiso 1 1 calc R U
H20C H 0.0887 0.1905 0.3418 0.082 Uiso 1 1 calc R U
P1 P 0.26997(5) 0.01744(13) 0.20137(3) 0.0377(3) Uani 1 1 d . .
P2 P 0.19793(5) 0.31449(14) 0.17986(3) 0.0374(3) Uani 1 1 d . .

loop_
_atom_site_aniso_label
_atom_site_aniso_U_11
_atom_site_aniso_U_22
_atom_site_aniso_U_33
_atom_site_aniso_U_23
_atom_site_aniso_U_13
_atom_site_aniso_U_12
C1 0.0378(15) 0.0515(18) 0.0261(11) -0.0027(10) 0.0032(10) 0.0004(13)
C2 0.0480(19) 0.0477(17) 0.0300(12) -0.0020(11) 0.0044(11) 0.0008(14)
C3 0.058(2) 0.056(2) 0.0286(12) -0.0073(12) 0.0022(12) 0.0049(17)
C4 0.0535(19) 0.064(2) 0.0238(11) -0.0004(11) 0.0053(11) 0.0089(17)
C5 0.0506(19) 0.058(2) 0.0296(12) 0.0041(12) 0.0087(11) 0.0009(16)
C6 0.0501(19) 0.0520(18) 0.0285(11) -0.0025(11) 0.0078(11) 0.0001(15)
C7 0.0417(16) 0.0482(17) 0.0232(10) -0.0017(10) 0.0082(9) -0.0002(13)
C8 0.0529(19) 0.0531(18) 0.0259(11) 0.0004(11) 0.0088(11) 0.0015(15)
C9 0.0488(19) 0.065(2) 0.0284(12) 0.0025(12) 0.0035(11) 0.0081(17)
C10 0.0438(18) 0.073(2) 0.0283(12) -0.0073(13) 0.0032(11) -0.0057(17)
C11 0.0478(18) 0.059(2) 0.0327(12) -0.0079(12) 0.0119(12) -0.0071(16)
C12 0.0419(17) 0.0525(18) 0.0278(11) 0.0004(10) 0.0071(10) -0.0002(14)
C13 0.0424(17) 0.0572(19) 0.0261(11) 0.0003(11) 0.0021(10) 0.0028(15)
C14 0.049(2) 0.064(2) 0.0381(14) 0.0009(13) -0.0001(13) 0.0026(17)
C15 0.055(2) 0.060(2) 0.0338(13) -0.0056(12) -0.0043(13) -0.0018(17)
C16 0.056(2) 0.080(3) 0.0226(11) 0.0022(13) 0.0005(11) -0.0020(19)
C17 0.0427(17) 0.0551(19) 0.0263(11) -0.0043(10) 0.0091(10) -0.0026(14)
C18 0.055(2) 0.089(3) 0.0253(12) -0.0136(14) 0.0064(12) 0.002(2)
C19 0.065(3) 0.064(2) 0.0434(15) -0.0090(15) 0.0143(15) 0.010(2)
C20 0.066(2) 0.067(2) 0.0355(13) -0.0039(13) 0.0204(14) -0.0110(19)
P1 0.0441(5) 0.0454(5) 0.0238(3) 0.0001(2) 0.0060(3) -0.0021(3)
P2 0.0430(5) 0.0470(5) 0.0224(3) 0.0002(2) 0.0051(3) -0.0010(3)

loop_
_atom_type_symbol
_atom_type_description
_atom_type_scat_dispersion_real
_atom_type_scat_dispersion_imag
_atom_type_scat_source
C C 0.0033 0.0016 'International Tables Vol C Tables 4.2.6.8 and 6.1.1.4'
H H 0 0 'International Tables Vol C Tables 4.2.6.8 and 6.1.1.4'
P P 0.1023 0.0942 'International Tables Vol C Tables 4.2.6.8 and 6.1.1.4'

loop_
_geom_angle_atom_site_label_1
_geom_angle_atom_site_label_2
_geom_angle_atom_site_label_3
_geom_angle
C2 C1 C6 118.8(3)
C2 C1 P1 116.9(2)
C6 C1 P1 124.3(2)
C1 C2 C3 120.6(3)
C1 C2 H2 119.7
C3 C2 H2 119.7
C4 C3 C2 119.8(3)
C4 C3 H3 120.1
C2 C3 H3 120.1
C3 C4 C5 119.9(3)
C3 C4 H4 120
C5 C4 H4 120
C6 C5 C4 120.1(3)
C6 C5 H5 120
C4 C5 H5 120
C5 C6 C1 120.7(3)
C5 C6 H6 119.6
C1 C6 H6 119.6
C12 C7 C8 118.3(3)
C12 C7 P1 126.9(2)
C8 C7 P1 114.8(3)
C9 C8 C7 120.6(3)
C9 C8 H8 119.7
C7 C8 H8 119.7
C10 C9 C8 120.5(3)
C10 C9 H9 119.8
C8 C9 H9 119.8
C9 C10 C11 119.9(3)
C9 C10 H10 120
C11 C10 H10 120
C10 C11 C12 120.2(3)
C10 C11 H11 119.9
C12 C11 H11 119.9
C11 C12 C7 120.5(3)
C11 C12 H12 119.8
C7 C12 H12 119.8
C15 C13 C14 110.1(3)
C15 C13 C16 108.1(3)
C14 C13 C16 106.6(3)
C15 C13 P2 116.4(2)
C14 C13 P2 110.1(2)
C16 C13 P2 105.0(2)
C13 C14 H14A 109.5
C13 C14 H14B 109.5
H14A C14 H14B 109.5
C13 C14 H14C 109.5
H14A C14 H14C 109.5
H14B C14 H14C 109.5
C13 C15 H15A 109.5
C13 C15 H15B 109.5
H15A C15 H15B 109.5
C13 C15 H15C 109.5
H15A C15 H15C 109.5
H15B C15 H15C 109.5
C13 C16 H16A 109.5
C13 C16 H16B 109.5
H16A C16 H16B 109.5
C13 C16 H16C 109.5
H16A C16 H16C 109.5
H16B C16 H16C 109.5
C20 C17 C18 109.0(3)
C20 C17 C19 109.7(3)
C18 C17 C19 105.7(3)
C20 C17 P2 117.4(2)
C18 C17 P2 108.3(2)
C19 C17 P2 106.1(2)
C17 C18 H18A 109.5
C17 C18 H18B 109.5
H18A C18 H18B 109.5
C17 C18 H18C 109.5
H18A C18 H18C 109.5
H18B C18 H18C 109.5
C17 C19 H19A 109.5
C17 C19 H19B 109.5
H19A C19 H19B 109.5
C17 C19 H19C 109.5
H19A C19 H19C 109.5
H19B C19 H19C 109.5
C17 C20 H20A 109.5
C17 C20 H20B 109.5
H20A C20 H20B 109.5
C17 C20 H20C 109.5
H20A C20 H20C 109.5
H20B C20 H20C 109.5
C7 P1 C1 99.29(13)
C7 P1 P2 102.22(11)
C1 P1 P2 101.01(10)
C17 P2 C13 108.54(14)
C17 P2 P1 100.04(11)
C13 P2 P1 101.46(11)

loop_
_geom_bond_atom_site_label_1
_geom_bond_atom_site_label_2
_geom_bond_distance
C1 C2 1.388(4)
C1 C6 1.389(5)
C1 P1 1.850(3)
C2 C3 1.398(4)
C2 H2 0.95
C3 C4 1.379(5)
C3 H3 0.95
C4 C5 1.386(5)
C4 H4 0.95
C5 C6 1.387(4)
C5 H5 0.95
C6 H6 0.95
C7 C12 1.396(5)
C7 C8 1.400(4)
C7 P1 1.840(3)
C8 C9 1.389(5)
C8 H8 0.95
C9 C10 1.372(5)
C9 H9 0.95
C10 C11 1.384(5)
C10 H10 0.95
C11 C12 1.394(5)
C11 H11 0.95
C12 H12 0.95
C13 C15 1.516(5)
C13 C14 1.521(5)
C13 C16 1.553(4)
C13 P2 1.912(3)
C14 H14A 0.98
C14 H14B 0.98
C14 H14C 0.98
C15 H15A 0.98
C15 H15B 0.98
C15 H15C 0.98
C16 H16A 0.98
C16 H16B 0.98
C16 H16C 0.98
C17 C20 1.510(5)
C17 C18 1.520(5)
C17 C19 1.537(5)
C17 P2 1.902(3)
C18 H18A 0.98
C18 H18B 0.98
C18 H18C 0.98
C19 H19A 0.98
C19 H19B 0.98
C19 H19C 0.98
C20 H20A 0.98
C20 H20B 0.98
C20 H20C 0.98
P1 P2 2.2368(12)

loop_
_geom_torsion_atom_site_label_1
_geom_torsion_atom_site_label_2
_geom_torsion_atom_site_label_3
_geom_torsion_atom_site_label_4
_geom_torsion
C6 C1 C2 C3 -0.2(5)
P1 C1 C2 C3 -177.9(3)
C1 C2 C3 C4 0.8(5)
C2 C3 C4 C5 -0.5(5)
C3 C4 C5 C6 -0.5(5)
C4 C5 C6 C1 1.2(5)
C2 C1 C6 C5 -0.8(5)
P1 C1 C6 C5 176.7(3)
C12 C7 C8 C9 -0.7(4)
P1 C7 C8 C9 179.5(2)
C7 C8 C9 C10 0.3(5)
C8 C9 C10 C11 -0.1(5)
C9 C10 C11 C12 0.4(5)
C10 C11 C12 C7 -0.9(4)
C8 C7 C12 C11 1.0(4)
P1 C7 C12 C11 -179.2(2)
C12 C7 P1 C1 72.1(3)
C8 C7 P1 C1 -108.1(2)
C12 C7 P1 P2 -31.3(3)
C8 C7 P1 P2 148.4(2)
C2 C1 P1 C7 129.8(3)
C6 C1 P1 C7 -47.8(3)
C2 C1 P1 P2 -125.7(2)
C6 C1 P1 P2 56.7(3)
